data_4086820
loop_
_publ_author_name
'Agnew, Douglas W.'
'Moore, Curtis E.'
'Rheingold, Arnold L.'
'Figueroa, Joshua S.'

_publ_section_title
;
 Controlled cis Labilization of CO from Manganese(I) Mixed
 Carbonyl/Isocyanide Complexes: An Entry Point to Coordinatively
 Unsaturated Metallo-Lewis Acids
;
_journal_issue 2
_journal_name_full Organometallics
_journal_page_first 363
_journal_paper_doi 10.1021/acs.organomet.6b00792
_journal_volume 36
_journal_year 2017
_chemical_formula_moiety 'C65 H77 B F3 Mn N2 O5 S'
_chemical_formula_sum 'C65 H77 B F3 Mn N2 O5 S'
_chemical_formula_weight 1121.09
_chemical_name_common (k2-F3CSO3BH3)-Mn(CO)2(CNArDipp2)2
_chemical_name_systematic
;
 ?
;
_space_group_crystal_system monoclinic
_space_group_IT_number 4
_space_group_name_Hall 'P 2yb'
_space_group_name_H-M_alt 'P 1 21 1'
_symmetry_space_group_name_Hall 'P 2yb'
_symmetry_space_group_name_H-M 'P 1 21 1'
_atom_sites_solution_hydrogens mixed
_audit_creation_date 2016-09-08
_audit_creation_method
;
Olex2 1.2-beta
(compiled 2016.08.25 svn.r3337 for OlexSys, GUI svn.r5221)
;
_cell_angle_alpha 90
_cell_angle_beta 93.025(2)
_cell_angle_gamma 90
_cell_formula_units_Z 2
_cell_length_a 13.1452(7)
_cell_length_b 15.6184(9)
_cell_length_c 15.2093(7)
_cell_measurement_reflns_used 7190
_cell_measurement_temperature 100(2)
_cell_measurement_theta_max 25.33
_cell_measurement_theta_min 2.38
_cell_volume 3118.2(3)
_computing_cell_refinement 'SAINT v8.34A (Bruker, 2013)'
_computing_data_collection 'APEX2 v2013.6-2 (Bruker, 2013)'
_computing_data_reduction 'SAINT v8.34A (Bruker, 2013)'
_computing_molecular_graphics 'Olex2 (Dolomanov et al., 2009)'
_computing_publication_material 'Olex2 (Dolomanov et al., 2009)'
_computing_structure_refinement 'ShelXL (Sheldrick, 2015)'
_computing_structure_solution 'XT (Sheldrick, 2008)'
_diffrn_ambient_temperature 100
_diffrn_detector 'Bruker APEX CCD'
_diffrn_detector_area_resol_mean 8.0
_diffrn_detector_type 'CCD Area Detector'
_diffrn_measured_fraction_theta_full 0.935
_diffrn_measured_fraction_theta_max 0.998
_diffrn_measurement_device 'Kappa Four-Circle Diffractometer'
_diffrn_measurement_device_type 'Bruker X8 APEX'
_diffrn_measurement_method '\w and \f scans'
_diffrn_radiation_monochromator graphite
_diffrn_radiation_probe x-ray
_diffrn_radiation_type MoK\a
_diffrn_radiation_wavelength 0.71073
_diffrn_reflns_av_R_equivalents 0.0359
_diffrn_reflns_av_unetI/netI 0.0744
_diffrn_reflns_Laue_measured_fraction_full 0.935
_diffrn_reflns_Laue_measured_fraction_max 0.998
_diffrn_reflns_limit_h_max 15
_diffrn_reflns_limit_h_min -15
_diffrn_reflns_limit_k_max 18
_diffrn_reflns_limit_k_min -18
_diffrn_reflns_limit_l_max 18
_diffrn_reflns_limit_l_min -15
_diffrn_reflns_number 19855
_diffrn_reflns_point_group_measured_fraction_full 0.887
_diffrn_reflns_point_group_measured_fraction_max 0.948
_diffrn_reflns_theta_full 26.000
_diffrn_reflns_theta_max 25.392
_diffrn_reflns_theta_min 2.103
_diffrn_source 'sealed tube'
_diffrn_source_type fine-focus
_diffrn_standards_number 0
_exptl_absorpt_coefficient_mu 0.302
_exptl_absorpt_correction_T_max 0.2590
_exptl_absorpt_correction_T_min 0.2152
_exptl_absorpt_correction_type multi-scan
_exptl_absorpt_process_details
;
SADABS-2014/5 (Bruker,2014/5) was used for absorption correction.
wR2(int) was 0.0616 before and 0.0557 after correction.
The Ratio of minimum to maximum transmission is 0.8309.
The \l/2 correction factor is 0.00150.
;
_exptl_crystal_colour 'clear yellow'
_exptl_crystal_colour_lustre clear
_exptl_crystal_colour_primary yellow
_exptl_crystal_density_diffrn 1.194
_exptl_crystal_description block
_exptl_crystal_F_000 1188
_exptl_crystal_recrystallization_method 'from concentrated et2o at 238K'
_exptl_crystal_size_max 0.07
_exptl_crystal_size_mid 0.06
_exptl_crystal_size_min 0.04
_refine_diff_density_max 0.285
_refine_diff_density_min -0.265
_refine_diff_density_rms 0.048
_refine_ls_abs_structure_details
;
 Flack x determined using 3592 quotients [(I+)-(I-)]/[(I+)+(I-)]
 (Parsons, Flack and Wagner, Acta Cryst. B69 (2013) 249-259).
;
_refine_ls_abs_structure_Flack 0.031(10)
_refine_ls_extinction_method none
_refine_ls_goodness_of_fit_ref 1.022
_refine_ls_hydrogen_treatment mixed
_refine_ls_matrix_type full
_refine_ls_number_parameters 791
_refine_ls_number_reflns 10877
_refine_ls_number_restraints 103
_refine_ls_restrained_S_all 1.024
_refine_ls_R_factor_all 0.0587
_refine_ls_R_factor_gt 0.0447
_refine_ls_shift/su_max 0.000
_refine_ls_shift/su_mean 0.000
_refine_ls_structure_factor_coef Fsqd
_refine_ls_weighting_details 'w=1/[\s^2^(Fo^2^)+(0.0180P)^2^+0.7846P] where P=(Fo^2^+2Fc^2^)/3'
_refine_ls_weighting_scheme calc
_refine_ls_wR_factor_gt 0.0794
_refine_ls_wR_factor_ref 0.0841
_reflns_Friedel_coverage 0.827
_reflns_Friedel_fraction_full 0.836
_reflns_Friedel_fraction_max 0.893
_reflns_number_gt 9216
_reflns_number_total 10877
_reflns_threshold_expression 'I > 2\s(I)'
_cod_data_source_file om6b00792_si_002.cif
_cod_data_source_block jfig1145_0m_a
_cod_depositor_comments
;
The following automatic conversions were performed:

'_diffrn_radiation_probe' value 'X-ray' changed to 'x-ray' according
to
/usr/data/users/saulius/crontab/automatic-downloads/rss-feeds/ACS/lib/dictionaries/cif_core.dic
dictionary named 'cif_core.dic' version 2.4.2 from 2011-04-26.

Automatic conversion script
Id: cif_fix_values 4268 2015-11-12 08:31:59Z antanas 

 Adding full bibliography for 4086816--4086827.cif.
;
_cod_database_code 4086820
_shelxl_version_number 2014-3
_shelx_space_group_comment
;
The symmetry employed for this shelxl refinement is uniquely defined
by the following loop, which should always be used as a source of
symmetry information in preference to the above space-group names.
They are only intended as comments.
;
_olex2_refinement_description
;
1. Fixed Uiso
 At 1.2 times of:
  All C(H) groups, All C(H,H) groups
 At 1.5 times of:
  All C(H,H,H) groups
2. Uiso/Uaniso restraints and constraints
Uanis(C50A) \\sim Ueq, Uanis(C48) \\sim Ueq, Uanis(C49) \\sim Ueq: with sigma
of 0.1 and sigma for terminal atoms of 0.2
Uanis(O4) = Uanis(O4A)
Uanis(O5) = Uanis(O5A)
Uanis(B1A) = Uanis(B1)
Uanis(C50A) = Uanis(C50)
3. Rigid body (RIGU) restrains
 C50A, C48, C49, C47, C42, C43, C44, C45, C46, C51, C52, C53
 with sigma for 1-2 distances of 0.004 and sigma for 1-3 distances of 0.004
4. Others
 Sof(S1A)=Sof(O4A)=Sof(O3A)=Sof(F1)=Sof(F2)=Sof(F3)=Sof(O5A)=Sof(B1A)=1-FVAR(1)
 Sof(S1)=Sof(O5)=Sof(F3A)=Sof(F1A)=Sof(O3)=Sof(F2A)=Sof(O4)=Sof(B1)=FVAR(1)
 Sof(H48A)=Sof(C50)=Sof(H50D)=Sof(H50E)=Sof(H50F)=1-FVAR(2)
 Sof(H48)=Sof(C50A)=Sof(H50A)=Sof(H50B)=Sof(H50C)=FVAR(2)
5.a Ternary CH refined with riding coordinates:
 C18(H18), C60(H60), C30(H30), C51(H51), C33(H33), C64(H64), C48(H48),
 C48(H48A), C21(H21)
5.b Aromatic/amide H refined with riding coordinates:
 C38(H38), C58(H58), C28(H28), C8(H8), C10(H10), C40(H40), C26(H26), C9(H9),
 C57(H57), C39(H39), C46(H46), C16(H16), C56(H56), C44(H44), C45(H45), C27(H27),
  C15(H15), C14(H14)
5.c Idealised Me refined as rotating group:
 C32(H32A,H32B,H32C), C31(H31A,H31B,H31C), C19(H19A,H19B,H19C), C52(H52A,H52B,
 H52C), C53(H53A,H53B,H53C), C20(H20A,H20B,H20C), C61(H61A,H61B,H61C), C62(H62A,
 H62B,H62C), C65(H65A,H65B,H65C), C34(H34A,H34B,H34C), C23(H23A,H23B,H23C),
 C49(H49A,H49B,H49C), C35(H35A,H35B,H35C), C22(H22A,H22B,H22C), C63(H63A,H63B,
 H63C), C50A(H50A,H50B,H50C), C50(H50D,H50E,H50F)
;
_olex2_submission_original_sample_id JFig1145
_olex2_submission_special_instructions 'No special instructions were received'

loop_
_space_group_symop_operation_xyz
'x, y, z'
'-x, y+1/2, -z'

loop_
_atom_site_label
_atom_site_type_symbol
_atom_site_fract_x
_atom_site_fract_y
_atom_site_fract_z
_atom_site_U_iso_or_equiv
_atom_site_adp_type
_atom_site_occupancy
_atom_site_site_symmetry_order
_atom_site_calc_flag
_atom_site_refinement_flags_posn
_atom_site_refinement_flags_adp
_atom_site_refinement_flags_occupancy
_atom_site_disorder_assembly
_atom_site_disorder_group
Mn1 Mn 0.73902(4) 0.51942(4) 0.27472(3) 0.01344(14) Uani 1 1 d . . . . .
S1 S 1.09238(16) 0.52629(16) 0.26697(15) 0.0179(5) Uani 0.821(4) 1 d . . P A 1
N1 N 0.7746(2) 0.6831(2) 0.3830(2) 0.0160(8) Uani 1 1 d . . . . .
N2 N 0.6880(2) 0.3567(2) 0.1681(2) 0.0129(7) Uani 1 1 d . . . . .
O5 O 1.1136(4) 0.4393(3) 0.2426(3) 0.0279(16) Uani 0.821(4) 1 d . . P A 1
O2 O 0.5982(3) 0.6135(2) 0.1537(2) 0.0398(9) Uani 1 1 d . . . . .
O1 O 0.5803(2) 0.4701(2) 0.39638(19) 0.0378(9) Uani 1 1 d . . . . .
F3A F 1.1697(3) 0.5656(3) 0.1178(3) 0.0420(13) Uani 0.821(4) 1 d . . P A 1
F1A F 1.0074(3) 0.5745(3) 0.1148(2) 0.0388(11) Uani 0.821(4) 1 d . . P A 1
O3 O 0.9832(2) 0.5419(2) 0.2930(2) 0.0197(10) Uani 0.821(4) 1 d . . P A 1
F2A F 1.1000(4) 0.6722(3) 0.1800(2) 0.0395(11) Uani 0.821(4) 1 d . . P A 1
C24 C 0.9092(3) 0.6989(3) 0.5329(2) 0.0133(9) Uani 1 1 d . . . . .
O4 O 1.1608(3) 0.5699(3) 0.3270(3) 0.0306(11) Uani 0.821(4) 1 d . . P A 1
C2 C 0.7109(3) 0.4174(3) 0.2082(2) 0.0138(9) Uani 1 1 d . . . . .
C1 C 0.7649(3) 0.6210(3) 0.3421(3) 0.0165(9) Uani 1 1 d . . . . .
C7 C 0.8353(3) 0.7680(3) 0.5073(2) 0.0125(8) Uani 1 1 d . . . . .
C6 C 0.7731(3) 0.7607(3) 0.4296(2) 0.0137(9) Uani 1 1 d . . . . .
C18 C 0.4947(3) 0.7671(3) 0.3845(3) 0.0213(10) Uani 1 1 d . . . . .
H18 H 0.5476 0.7569 0.4330 0.026 Uiso 1 1 calc R . . . .
C36 C 0.6577(3) 0.2898(3) 0.1105(2) 0.0124(9) Uani 1 1 d . . . . .
C29 C 0.8772(3) 0.6272(3) 0.5792(2) 0.0159(9) Uani 1 1 d . . . . .
C4 C 0.6416(3) 0.4889(3) 0.3491(3) 0.0220(10) Uani 1 1 d . . . . .
C60 C 0.9045(3) 0.2107(3) 0.1400(3) 0.0213(10) Uani 1 1 d . . . . .
H60 H 0.8344 0.1857 0.1351 0.026 Uiso 1 1 calc R . . . .
C38 C 0.6833(3) 0.2096(3) -0.0194(3) 0.0215(10) Uani 1 1 d . . . . .
H38 H 0.7224 0.1957 -0.0683 0.026 Uiso 1 1 calc R . . . .
C37 C 0.7191(3) 0.2716(3) 0.0398(2) 0.0147(9) Uani 1 1 d . . . . .
C30 C 0.7698(3) 0.6225(3) 0.6133(3) 0.0203(10) Uani 1 1 d . . . . .
H30 H 0.7270 0.6660 0.5805 0.024 Uiso 1 1 calc R . . . .
C41 C 0.5674(3) 0.2458(3) 0.1245(3) 0.0161(9) Uani 1 1 d . . . . .
C25 C 1.0089(3) 0.7050(3) 0.5052(2) 0.0176(9) Uani 1 1 d . . . . .
C42 C 0.5117(3) 0.2617(3) 0.2072(3) 0.0161(9) Uani 1 1 d . U . . .
C58 C 0.9979(3) 0.3282(3) 0.0672(3) 0.0235(10) Uani 1 1 d . . . . .
H58 H 1.0579 0.3087 0.0986 0.028 Uiso 1 1 calc R . . . .
C59 C 0.9070(3) 0.2864(3) 0.0782(2) 0.0162(9) Uani 1 1 d . . . . .
C17 C 0.5497(3) 0.7956(3) 0.3035(3) 0.0189(10) Uani 1 1 d . . . . .
C11 C 0.7106(3) 0.8263(3) 0.3967(2) 0.0151(9) Uani 1 1 d . . . . .
C28 C 0.9462(3) 0.5603(3) 0.5962(3) 0.0215(10) Uani 1 1 d . . . . .
H28 H 0.9259 0.5116 0.6283 0.026 Uiso 1 1 calc R . . . .
C8 C 0.8286(3) 0.8447(3) 0.5535(2) 0.0160(9) Uani 1 1 d . . . . .
H8 H 0.8686 0.8519 0.6068 0.019 Uiso 1 1 calc R . . . .
C51 C 0.6167(3) 0.1405(3) 0.2794(3) 0.0193(10) Uani 1 1 d . U . . .
H51 H 0.6561 0.1485 0.2256 0.023 Uiso 1 1 calc R . . . .
C43 C 0.5405(3) 0.2144(3) 0.2823(3) 0.0174(9) Uani 1 1 d . U . . .
C10 C 0.7069(3) 0.9014(3) 0.4451(2) 0.0167(9) Uani 1 1 d . . . . .
H10 H 0.6642 0.9470 0.4246 0.020 Uiso 1 1 calc R . . . .
C40 C 0.5353(3) 0.1853(3) 0.0629(3) 0.0234(10) Uani 1 1 d . . . . .
H40 H 0.4733 0.1553 0.0698 0.028 Uiso 1 1 calc R . . . .
C26 C 1.0749(3) 0.6363(3) 0.5215(2) 0.0214(10) Uani 1 1 d . . . . .
H26 H 1.1421 0.6385 0.5013 0.026 Uiso 1 1 calc R . . . .
C9 C 0.7656(3) 0.9102(3) 0.5240(2) 0.0171(9) Uani 1 1 d . . . . .
H9 H 0.7621 0.9615 0.5573 0.020 Uiso 1 1 calc R . . . .
C57 C 1.0037(3) 0.3980(3) 0.0114(3) 0.0303(12) Uani 1 1 d . . . . .
H57 H 1.0669 0.4263 0.0055 0.036 Uiso 1 1 calc R . . . .
C39 C 0.5929(3) 0.1678(3) -0.0091(3) 0.0273(11) Uani 1 1 d . . . . .
H39 H 0.5695 0.1267 -0.0515 0.033 Uiso 1 1 calc R . . . .
C55 C 0.8236(3) 0.3867(3) -0.0268(3) 0.0212(10) Uani 1 1 d . . . . .
C12 C 0.6525(3) 0.8191(3) 0.3087(2) 0.0173(9) Uani 1 1 d . . . . .
C46 C 0.3887(3) 0.3384(3) 0.2874(3) 0.0305(12) Uani 1 1 d . U . . .
H46 H 0.3361 0.3800 0.2895 0.037 Uiso 1 1 calc R . . . .
C3 C 0.6492(3) 0.5775(3) 0.2010(3) 0.0221(10) Uani 1 1 d . . . . .
C54 C 0.8187(3) 0.3163(3) 0.0304(2) 0.0151(9) Uani 1 1 d . . . . .
C32 C 0.7199(3) 0.5357(3) 0.5976(3) 0.0300(12) Uani 1 1 d . . . . .
H32A H 0.7244 0.5196 0.5357 0.045 Uiso 1 1 calc GR . . . .
H32B H 0.6482 0.5387 0.6120 0.045 Uiso 1 1 calc GR . . . .
H32C H 0.7551 0.4927 0.6351 0.045 Uiso 1 1 calc GR . . . .
C16 C 0.4968(4) 0.7981(3) 0.2219(3) 0.0280(12) Uani 1 1 d . . . . .
H16 H 0.4267 0.7830 0.2174 0.034 Uiso 1 1 calc R . . . .
C56 C 0.9177(4) 0.4264(3) -0.0356(3) 0.0319(12) Uani 1 1 d . . . . .
H56 H 0.9225 0.4737 -0.0744 0.038 Uiso 1 1 calc R . . . .
C44 C 0.4933(3) 0.2316(3) 0.3604(3) 0.0230(10) Uani 1 1 d . U . . .
H44 H 0.5119 0.2000 0.4122 0.028 Uiso 1 1 calc R . . . .
C33 C 1.0475(3) 0.7858(3) 0.4612(3) 0.0226(10) Uani 1 1 d . . . . .
H33 H 0.9865 0.8223 0.4464 0.027 Uiso 1 1 calc R . . . .
C47 C 0.4336(3) 0.3222(3) 0.2087(3) 0.0290(11) Uani 1 1 d . U . . .
C5 C 1.0941(4) 0.5874(4) 0.1657(3) 0.0346(12) Uani 1 1 d . . . . .
C45 C 0.4198(3) 0.2945(3) 0.3627(3) 0.0275(11) Uani 1 1 d . U . . .
H45 H 0.3903 0.3076 0.4167 0.033 Uiso 1 1 calc R . . . .
C31 C 0.7732(3) 0.6469(3) 0.7112(3) 0.0286(11) Uani 1 1 d . . . . .
H31A H 0.8199 0.6085 0.7444 0.043 Uiso 1 1 calc GR . . . .
H31B H 0.7048 0.6416 0.7334 0.043 Uiso 1 1 calc GR . . . .
H31C H 0.7969 0.7061 0.7183 0.043 Uiso 1 1 calc GR . . . .
C27 C 1.0436(3) 0.5646(3) 0.5667(3) 0.0247(11) Uani 1 1 d . . . . .
H27 H 1.0895 0.5183 0.5775 0.030 Uiso 1 1 calc R . . . .
C15 C 0.5449(4) 0.8223(3) 0.1473(3) 0.0314(12) Uani 1 1 d . . . . .
H15 H 0.5074 0.8256 0.0923 0.038 Uiso 1 1 calc R . . . .
C64 C 0.7303(4) 0.4193(3) -0.0804(3) 0.0327(12) Uani 1 1 d . . . . .
H64 H 0.6711 0.3821 -0.0673 0.039 Uiso 1 1 calc R . . . .
C19 C 0.4369(4) 0.6835(4) 0.3690(3) 0.0417(14) Uani 1 1 d . . . . .
H19A H 0.3803 0.6928 0.3255 0.063 Uiso 1 1 calc GR . . . .
H19B H 0.4102 0.6639 0.4244 0.063 Uiso 1 1 calc GR . . . .
H19C H 0.4830 0.6401 0.3470 0.063 Uiso 1 1 calc GR . . . .
C52 C 0.6928(3) 0.1395(3) 0.3582(3) 0.0310(12) Uani 1 1 d . U . . .
H52A H 0.7273 0.1950 0.3632 0.047 Uiso 1 1 calc GR . . . .
H52B H 0.7433 0.0943 0.3504 0.047 Uiso 1 1 calc GR . . . .
H52C H 0.6569 0.1284 0.4119 0.047 Uiso 1 1 calc GR . . . .
C53 C 0.5606(3) 0.0551(3) 0.2699(3) 0.0350(12) Uani 1 1 d . U . . .
H53A H 0.5214 0.0451 0.3220 0.052 Uiso 1 1 calc GR . . . .
H53B H 0.6101 0.0088 0.2643 0.052 Uiso 1 1 calc GR . . . .
H53C H 0.5143 0.0565 0.2173 0.052 Uiso 1 1 calc GR . . . .
C20 C 0.4245(4) 0.8379(4) 0.4148(3) 0.0374(13) Uani 1 1 d . . . . .
H20A H 0.4644 0.8900 0.4270 0.056 Uiso 1 1 calc GR . . . .
H20B H 0.3925 0.8196 0.4685 0.056 Uiso 1 1 calc GR . . . .
H20C H 0.3717 0.8495 0.3685 0.056 Uiso 1 1 calc GR . . . .
C61 C 0.9272(4) 0.2372(3) 0.2362(3) 0.0343(13) Uani 1 1 d . . . . .
H61A H 0.9932 0.2664 0.2416 0.052 Uiso 1 1 calc GR . . . .
H61B H 0.9291 0.1862 0.2737 0.052 Uiso 1 1 calc GR . . . .
H61C H 0.8738 0.2761 0.2546 0.052 Uiso 1 1 calc GR . . . .
C14 C 0.6469(4) 0.8416(3) 0.1526(3) 0.0321(12) Uani 1 1 d . . . . .
H14 H 0.6795 0.8566 0.1005 0.039 Uiso 1 1 calc R . . . .
C13 C 0.7037(3) 0.8397(3) 0.2324(3) 0.0252(11) Uani 1 1 d . . . . .
B1 B 0.8952(5) 0.4873(5) 0.2580(4) 0.0191(14) Uani 0.821(4) 1 d . . P A 1
C62 C 0.9798(4) 0.1411(3) 0.1146(3) 0.0364(13) Uani 1 1 d . . . . .
H62A H 0.9631 0.1224 0.0540 0.055 Uiso 1 1 calc GR . . . .
H62B H 0.9753 0.0923 0.1546 0.055 Uiso 1 1 calc GR . . . .
H62C H 1.0492 0.1643 0.1188 0.055 Uiso 1 1 calc GR . . . .
C65 C 0.7457(4) 0.4146(4) -0.1787(3) 0.0462(15) Uani 1 1 d . . . . .
H65A H 0.8029 0.4515 -0.1930 0.069 Uiso 1 1 calc GR . . . .
H65B H 0.6837 0.4340 -0.2114 0.069 Uiso 1 1 calc GR . . . .
H65C H 0.7605 0.3554 -0.1951 0.069 Uiso 1 1 calc GR . . . .
C34 C 1.0978(5) 0.7690(4) 0.3760(3) 0.0620(19) Uani 1 1 d . . . . .
H34A H 1.1623 0.7389 0.3884 0.093 Uiso 1 1 calc GR . . . .
H34B H 1.1108 0.8235 0.3468 0.093 Uiso 1 1 calc GR . . . .
H34C H 1.0528 0.7337 0.3375 0.093 Uiso 1 1 calc GR . . . .
C48 C 0.3930(4) 0.3671(4) 0.1240(4) 0.0513(17) Uani 1 1 d . U . . .
H48 H 0.4403 0.3608 0.0751 0.062 Uiso 0.37(2) 1 calc R . P B 1
H48A H 0.4373 0.3478 0.0763 0.062 Uiso 0.63(2) 1 calc R . P B 2
C23 C 0.8404(4) 0.9482(4) 0.2020(3) 0.0484(15) Uani 1 1 d . . . . .
H23A H 0.8104 0.9560 0.1422 0.073 Uiso 1 1 calc GR . . . .
H23B H 0.9144 0.9559 0.2018 0.073 Uiso 1 1 calc GR . . . .
H23C H 0.8116 0.9905 0.2413 0.073 Uiso 1 1 calc GR . . . .
C21 C 0.8168(4) 0.8587(4) 0.2341(3) 0.0396(14) Uani 1 1 d . . . . .
H21 H 0.8436 0.8545 0.2967 0.048 Uiso 1 1 calc R . . . .
C49 C 0.2874(4) 0.3367(5) 0.0981(3) 0.0625(19) Uani 1 1 d . U . . .
H49A H 0.2888 0.2752 0.0858 0.094 Uiso 1 1 calc GR . . . .
H49B H 0.2618 0.3675 0.0453 0.094 Uiso 1 1 calc GR . . . .
H49C H 0.2425 0.3478 0.1463 0.094 Uiso 1 1 calc GR . . . .
C35 C 1.1169(5) 0.8372(4) 0.5244(4) 0.064(2) Uani 1 1 d . . . . .
H35A H 1.0818 0.8485 0.5785 0.097 Uiso 1 1 calc GR . . . .
H35B H 1.1343 0.8916 0.4969 0.097 Uiso 1 1 calc GR . . . .
H35C H 1.1793 0.8046 0.5386 0.097 Uiso 1 1 calc GR . . . .
C22 C 0.8734(4) 0.7911(4) 0.1808(4) 0.0586(18) Uani 1 1 d . . . . .
H22A H 0.8588 0.7338 0.2033 0.088 Uiso 1 1 calc GR . . . .
H22B H 0.9469 0.8018 0.1868 0.088 Uiso 1 1 calc GR . . . .
H22C H 0.8503 0.7947 0.1186 0.088 Uiso 1 1 calc GR . . . .
C63 C 0.7056(5) 0.5115(5) -0.0536(4) 0.073(2) Uani 1 1 d . . . . .
H63A H 0.6978 0.5139 0.0101 0.110 Uiso 1 1 calc GR . . . .
H63B H 0.6421 0.5298 -0.0846 0.110 Uiso 1 1 calc GR . . . .
H63C H 0.7611 0.5495 -0.0691 0.110 Uiso 1 1 calc GR . . . .
C50A C 0.395(2) 0.4791(16) 0.171(2) 0.065(4) Uani 0.37(2) 1 d . U P B 1
H50A H 0.3423 0.4840 0.2144 0.098 Uiso 0.37(2) 1 calc GR . P B 1
H50B H 0.3804 0.5205 0.1235 0.098 Uiso 0.37(2) 1 calc GR . P B 1
H50C H 0.4616 0.4909 0.1996 0.098 Uiso 0.37(2) 1 calc GR . P B 1
S1A S 1.0892(8) 0.4830(10) 0.2539(7) 0.024(3) Uani 0.179(4) 1 d . . P A 2
O4A O 1.1194(13) 0.5307(15) 0.3407(12) 0.0306(11) Uani 0.179(4) 1 d . . P A 2
O3A O 0.9744(12) 0.4747(13) 0.2452(11) 0.029(5) Uani 0.179(4) 1 d . . P A 2
F1 F 1.0421(16) 0.6427(17) 0.1833(14) 0.050(6) Uani 0.179(4) 1 d . . P A 2
F2 F 1.2023(13) 0.6105(15) 0.1986(13) 0.069(7) Uani 0.179(4) 1 d . . P A 2
F3 F 1.109(3) 0.5463(18) 0.0976(17) 0.086(11) Uani 0.179(4) 1 d . . P A 2
O5A O 1.140(2) 0.4129(17) 0.2225(18) 0.0279(16) Uani 0.179(4) 1 d . . P A 2
B1A B 0.897(2) 0.532(2) 0.286(2) 0.0191(14) Uani 0.179(4) 1 d . . P A 2
H1B H 0.917(3) 0.434(3) 0.230(2) 0.015(11) Uiso 1 1 d . . . C 1
H1AA H 0.843(3) 0.467(3) 0.323(3) 0.031(12) Uiso 1 1 d . . . . .
H1AB H 0.835(3) 0.543(3) 0.213(2) 0.017(11) Uiso 1 1 d . . . . .
C50 C 0.3938(11) 0.4571(9) 0.1221(14) 0.065(4) Uani 0.63(2) 1 d . . P B 2
H50D H 0.3490 0.4793 0.1663 0.098 Uiso 0.63(2) 1 calc GR . P B 2
H50E H 0.3695 0.4770 0.0636 0.098 Uiso 0.63(2) 1 calc GR . P B 2
H50F H 0.4633 0.4778 0.1350 0.098 Uiso 0.63(2) 1 calc GR . P B 2

loop_
_atom_site_aniso_label
_atom_site_aniso_U_11
_atom_site_aniso_U_22
_atom_site_aniso_U_33
_atom_site_aniso_U_23
_atom_site_aniso_U_13
_atom_site_aniso_U_12
Mn1 0.0159(3) 0.0124(3) 0.0119(3) -0.0019(3) -0.0006(2) 0.0003(3)
S1 0.0140(8) 0.0221(15) 0.0178(10) 0.0040(10) 0.0012(6) 0.0029(10)
N1 0.0216(19) 0.013(2) 0.0127(18) 0.0029(17) -0.0030(14) 0.0004(16)
N2 0.0117(17) 0.014(2) 0.0133(17) 0.0022(16) 0.0042(13) 0.0017(16)
O5 0.033(4) 0.013(4) 0.038(4) -0.005(3) 0.005(2) 0.013(3)
O2 0.048(2) 0.033(2) 0.0356(19) -0.0037(17) -0.0218(17) 0.0114(19)
O1 0.037(2) 0.050(3) 0.0281(18) -0.0049(17) 0.0133(15) -0.0140(18)
F3A 0.047(3) 0.040(3) 0.042(3) 0.008(2) 0.031(2) 0.003(2)
F1A 0.039(2) 0.055(3) 0.0216(18) 0.0105(18) -0.0042(16) -0.0050(19)
O3 0.0195(19) 0.022(3) 0.0173(19) -0.0016(16) -0.0006(14) -0.0015(16)
F2A 0.060(3) 0.026(3) 0.034(2) 0.0089(17) 0.007(2) -0.003(2)
C24 0.020(2) 0.013(2) 0.0070(19) -0.0049(17) -0.0046(16) -0.0002(19)
O4 0.020(2) 0.039(3) 0.032(2) 0.006(2) -0.0046(18) -0.001(2)
C2 0.016(2) 0.014(3) 0.011(2) 0.0046(19) 0.0030(16) 0.0054(19)
C1 0.022(2) 0.013(3) 0.014(2) 0.005(2) -0.0048(17) 0.000(2)
C7 0.0101(19) 0.014(2) 0.0130(19) 0.0015(17) 0.0022(15) -0.0017(17)
C6 0.018(2) 0.010(2) 0.013(2) 0.0012(17) 0.0015(16) -0.0035(18)
C18 0.016(2) 0.028(3) 0.020(2) 0.002(2) -0.0016(17) 0.004(2)
C36 0.017(2) 0.010(2) 0.011(2) 0.0003(17) -0.0043(15) 0.0010(18)
C29 0.020(2) 0.015(2) 0.013(2) -0.0031(18) -0.0024(16) -0.0013(19)
C4 0.024(2) 0.027(3) 0.015(2) -0.0050(19) -0.0022(18) -0.004(2)
C60 0.017(2) 0.027(3) 0.020(2) 0.005(2) -0.0030(17) 0.000(2)
C38 0.026(2) 0.025(3) 0.013(2) -0.006(2) -0.0029(17) 0.006(2)
C37 0.015(2) 0.017(2) 0.011(2) 0.0000(18) -0.0049(16) -0.0001(18)
C30 0.018(2) 0.023(3) 0.020(2) 0.005(2) -0.0007(17) 0.001(2)
C41 0.011(2) 0.016(2) 0.021(2) 0.0058(19) -0.0014(16) 0.0025(18)
C25 0.019(2) 0.024(3) 0.010(2) -0.0038(19) -0.0027(16) -0.002(2)
C42 0.010(2) 0.015(2) 0.023(2) 0.0019(18) 0.0026(16) -0.0010(17)
C58 0.016(2) 0.032(3) 0.023(2) -0.006(2) 0.0031(17) 0.003(2)
C59 0.020(2) 0.022(3) 0.0077(19) -0.0052(18) 0.0034(16) -0.0018(19)
C17 0.022(2) 0.014(3) 0.020(2) -0.0025(19) -0.0061(18) 0.006(2)
C11 0.010(2) 0.021(3) 0.014(2) 0.0017(19) 0.0011(15) 0.0000(18)
C28 0.031(3) 0.014(2) 0.019(2) 0.0013(19) -0.0062(18) -0.003(2)
C8 0.018(2) 0.019(3) 0.012(2) -0.0033(18) -0.0001(16) -0.0067(19)
C51 0.018(2) 0.021(3) 0.018(2) 0.0041(19) 0.0009(16) 0.0076(19)
C43 0.013(2) 0.018(2) 0.022(2) -0.0009(18) 0.0001(16) -0.0011(18)
C10 0.020(2) 0.013(2) 0.018(2) 0.0038(19) 0.0059(17) 0.0022(19)
C40 0.019(2) 0.020(3) 0.030(3) 0.002(2) -0.0083(19) -0.006(2)
C26 0.018(2) 0.030(3) 0.016(2) -0.007(2) -0.0024(17) 0.002(2)
C9 0.022(2) 0.014(2) 0.016(2) -0.0040(19) 0.0062(17) -0.0040(19)
C57 0.024(3) 0.036(3) 0.032(3) -0.003(2) 0.011(2) -0.010(2)
C39 0.034(3) 0.023(3) 0.023(2) -0.007(2) -0.014(2) -0.001(2)
C55 0.027(2) 0.022(3) 0.016(2) 0.0015(19) 0.0085(18) 0.002(2)
C12 0.024(2) 0.014(2) 0.015(2) 0.0020(18) 0.0001(17) 0.0046(19)
C46 0.015(2) 0.022(3) 0.057(3) 0.006(2) 0.015(2) 0.006(2)
C3 0.025(3) 0.019(3) 0.022(2) -0.009(2) 0.0014(19) 0.003(2)
C54 0.019(2) 0.016(2) 0.011(2) -0.0024(18) 0.0042(16) 0.0010(19)
C32 0.027(2) 0.035(4) 0.028(2) 0.002(2) 0.0022(18) -0.009(2)
C16 0.028(3) 0.030(3) 0.025(3) -0.001(2) -0.007(2) 0.007(2)
C56 0.043(3) 0.029(3) 0.025(3) 0.009(2) 0.012(2) -0.004(2)
C44 0.018(2) 0.029(3) 0.022(2) 0.000(2) 0.0015(17) 0.001(2)
C33 0.016(2) 0.029(3) 0.024(2) 0.003(2) 0.0020(17) 0.000(2)
C47 0.018(2) 0.024(3) 0.047(3) 0.015(2) 0.0137(19) 0.004(2)
C5 0.040(3) 0.032(3) 0.033(3) 0.003(3) 0.011(3) -0.004(3)
C45 0.018(2) 0.030(3) 0.036(3) -0.012(2) 0.0096(19) 0.002(2)
C31 0.029(3) 0.030(3) 0.027(3) -0.002(2) 0.0057(19) 0.003(2)
C27 0.025(2) 0.021(3) 0.027(2) -0.004(2) -0.0068(19) 0.009(2)
C15 0.043(3) 0.035(3) 0.015(2) -0.004(2) -0.012(2) 0.009(3)
C64 0.037(3) 0.035(3) 0.026(3) 0.015(2) 0.002(2) 0.010(2)
C19 0.047(3) 0.038(4) 0.041(3) -0.006(3) 0.011(2) -0.015(3)
C52 0.022(2) 0.032(3) 0.038(3) 0.004(2) -0.009(2) 0.005(2)
C53 0.031(3) 0.024(3) 0.048(3) -0.001(2) -0.012(2) 0.008(2)
C20 0.040(3) 0.044(4) 0.029(3) 0.000(3) 0.010(2) 0.013(3)
C61 0.049(3) 0.038(3) 0.017(2) 0.005(2) 0.003(2) 0.017(3)
C14 0.047(3) 0.035(3) 0.015(2) 0.001(2) 0.005(2) 0.010(3)
C13 0.030(3) 0.026(3) 0.019(2) 0.005(2) 0.0005(19) 0.006(2)
B1 0.025(3) 0.010(4) 0.022(4) -0.001(3) 0.004(3) 0.002(3)
C62 0.055(3) 0.025(3) 0.029(3) -0.001(2) -0.001(2) 0.013(3)
C65 0.054(3) 0.060(4) 0.023(3) 0.009(3) -0.010(2) -0.015(3)
C34 0.093(5) 0.048(4) 0.049(4) 0.008(3) 0.041(3) -0.009(4)
C48 0.034(3) 0.060(4) 0.063(3) 0.046(3) 0.029(2) 0.027(3)
C23 0.047(3) 0.052(4) 0.048(3) -0.006(3) 0.021(3) -0.013(3)
C21 0.032(3) 0.064(4) 0.023(3) 0.014(3) 0.010(2) -0.002(3)
C49 0.062(4) 0.096(6) 0.029(3) 0.013(3) -0.001(3) 0.022(4)
C35 0.090(5) 0.040(4) 0.060(4) 0.020(3) -0.029(3) -0.043(4)
C22 0.044(3) 0.059(5) 0.075(4) 0.032(4) 0.024(3) 0.017(3)
C63 0.091(5) 0.063(5) 0.063(4) -0.009(4) -0.019(3) 0.047(5)
C50A 0.060(5) 0.037(6) 0.097(12) 0.042(6) -0.026(8) 0.006(5)
S1A 0.023(5) 0.031(10) 0.020(5) 0.002(7) -0.001(4) -0.010(7)
O4A 0.020(2) 0.039(3) 0.032(2) 0.006(2) -0.0046(18) -0.001(2)
O3A 0.011(10) 0.037(13) 0.040(11) -0.015(10) 0.006(8) -0.006(9)
F1 0.041(12) 0.051(16) 0.060(13) 0.026(12) 0.016(11) 0.019(12)
F2 0.041(11) 0.094(18) 0.075(15) 0.037(13) 0.021(10) -0.025(11)
F3 0.15(3) 0.065(19) 0.047(15) -0.007(12) 0.048(18) -0.04(2)
O5A 0.033(4) 0.013(4) 0.038(4) -0.005(3) 0.005(2) 0.013(3)
B1A 0.025(3) 0.010(4) 0.022(4) -0.001(3) 0.004(3) 0.002(3)
C50 0.060(5) 0.037(6) 0.097(12) 0.042(6) -0.026(8) 0.006(5)

loop_
_atom_type_symbol
_atom_type_description
_atom_type_scat_dispersion_real
_atom_type_scat_dispersion_imag
_atom_type_scat_source
C C 0.0033 0.0016 'International Tables Vol C Tables 4.2.6.8 and 6.1.1.4'
H H 0.0000 0.0000 'International Tables Vol C Tables 4.2.6.8 and 6.1.1.4'
B B 0.0013 0.0007 'International Tables Vol C Tables 4.2.6.8 and 6.1.1.4'
F F 0.0171 0.0103 'International Tables Vol C Tables 4.2.6.8 and 6.1.1.4'
Mn Mn 0.3368 0.7283 'International Tables Vol C Tables 4.2.6.8 and 6.1.1.4'
N N 0.0061 0.0033 'International Tables Vol C Tables 4.2.6.8 and 6.1.1.4'
O O 0.0106 0.0060 'International Tables Vol C Tables 4.2.6.8 and 6.1.1.4'
S S 0.1246 0.1234 'International Tables Vol C Tables 4.2.6.8 and 6.1.1.4'

loop_
_geom_angle_atom_site_label_1
_geom_angle_atom_site_label_2
_geom_angle_atom_site_label_3
_geom_angle
C2 Mn1 B1 84.4(2)
C2 Mn1 B1A 106.6(10)
C2 Mn1 H1AA 87.8(14)
C2 Mn1 H1AB 91.2(13)
C1 Mn1 C2 178.98(18)
C1 Mn1 B1 96.5(2)
C1 Mn1 B1A 74.3(10)
C1 Mn1 H1AA 92.6(14)
C1 Mn1 H1AB 89.8(13)
C4 Mn1 C2 89.31(18)
C4 Mn1 C1 89.71(18)
C4 Mn1 C3 93.37(19)
C4 Mn1 B1 136.4(2)
C4 Mn1 B1A 135.0(8)
C4 Mn1 H1AA 100.4(14)
C4 Mn1 H1AB 175.1(13)
C3 Mn1 C2 89.35(18)
C3 Mn1 C1 90.45(18)
C3 Mn1 B1 129.5(2)
C3 Mn1 B1A 127.6(8)
C3 Mn1 H1AA 165.9(14)
C3 Mn1 H1AB 91.5(13)
B1 Mn1 H1AA 36.5(14)
B1 Mn1 H1AB 38.9(13)
B1A Mn1 H1AA 41.0(16)
B1A Mn1 H1AB 40.3(14)
H1AA Mn1 H1AB 74.8(18)
O5 S1 O3 114.5(3)
O5 S1 C5 105.5(3)
O3 S1 C5 101.0(2)
O4 S1 O5 119.6(3)
O4 S1 O3 109.1(3)
O4 S1 C5 104.9(3)
C1 N1 C6 172.6(4)
C2 N2 C36 173.0(4)
B1 O3 S1 122.0(4)
C29 C24 C7 120.1(3)
C29 C24 C25 121.1(4)
C25 C24 C7 118.6(4)
N2 C2 Mn1 176.1(4)
N1 C1 Mn1 176.1(4)
C6 C7 C24 120.2(4)
C8 C7 C24 123.3(3)
C8 C7 C6 116.4(4)
N1 C6 C7 118.1(4)
C11 C6 N1 118.6(3)
C11 C6 C7 123.3(4)
C17 C18 H18 107.5
C19 C18 H18 107.5
C19 C18 C17 112.3(4)
C19 C18 C20 111.3(4)
C20 C18 H18 107.5
C20 C18 C17 110.6(4)
N2 C36 C37 118.0(3)
C41 C36 N2 119.1(3)
C41 C36 C37 122.9(4)
C24 C29 C30 121.1(4)
C24 C29 C28 118.8(4)
C28 C29 C30 120.1(4)
O1 C4 Mn1 179.6(4)
C59 C60 H60 108.0
C59 C60 C61 111.8(4)
C59 C60 C62 111.2(3)
C61 C60 H60 108.0
C62 C60 H60 108.0
C62 C60 C61 109.7(4)
C37 C38 H38 119.2
C39 C38 H38 119.2
C39 C38 C37 121.5(4)
C36 C37 C54 121.3(3)
C38 C37 C36 116.6(4)
C38 C37 C54 122.1(4)
C29 C30 H30 107.6
C29 C30 C31 109.7(3)
C32 C30 C29 112.8(4)
C32 C30 H30 107.6
C32 C30 C31 111.4(4)
C31 C30 H30 107.6
C36 C41 C42 119.9(4)
C40 C41 C36 117.7(4)
C40 C41 C42 122.3(4)
C24 C25 C33 121.7(4)
C26 C25 C24 118.5(4)
C26 C25 C33 119.7(4)
C43 C42 C41 118.2(4)
C43 C42 C47 120.9(4)
C47 C42 C41 121.0(4)
C59 C58 H58 119.3
C59 C58 C57 121.5(4)
C57 C58 H58 119.3
C58 C59 C60 119.5(4)
C58 C59 C54 118.3(4)
C54 C59 C60 122.2(4)
C12 C17 C18 121.9(4)
C16 C17 C18 119.4(4)
C16 C17 C12 118.6(4)
C6 C11 C12 121.7(4)
C10 C11 C6 118.0(3)
C10 C11 C12 120.2(4)
C29 C28 H28 119.8
C27 C28 C29 120.5(4)
C27 C28 H28 119.8
C7 C8 H8 119.1
C9 C8 C7 121.9(4)
C9 C8 H8 119.1
C43 C51 H51 107.4
C52 C51 H51 107.4
C52 C51 C43 113.0(4)
C52 C51 C53 111.1(4)
C53 C51 H51 107.4
C53 C51 C43 110.3(3)
C42 C43 C51 121.7(4)
C44 C43 C42 118.8(4)
C44 C43 C51 119.4(4)
C11 C10 H10 119.8
C11 C10 C9 120.3(4)
C9 C10 H10 119.8
C41 C40 H40 119.7
C41 C40 C39 120.5(4)
C39 C40 H40 119.7
C25 C26 H26 119.6
C27 C26 C25 120.7(4)
C27 C26 H26 119.6
C8 C9 C10 120.1(4)
C8 C9 H9 119.9
C10 C9 H9 119.9
C58 C57 H57 120.0
C56 C57 C58 120.0(4)
C56 C57 H57 120.0
C38 C39 C40 120.5(4)
C38 C39 H39 119.7
C40 C39 H39 119.7
C54 C55 C64 122.1(4)
C56 C55 C54 118.4(4)
C56 C55 C64 119.5(4)
C17 C12 C11 120.8(3)
C17 C12 C13 121.0(4)
C13 C12 C11 118.2(4)
C47 C46 H46 119.8
C45 C46 H46 119.8
C45 C46 C47 120.3(4)
O2 C3 Mn1 176.8(4)
C59 C54 C37 119.7(4)
C55 C54 C37 119.5(4)
C55 C54 C59 120.8(4)
C30 C32 H32A 109.5
C30 C32 H32B 109.5
C30 C32 H32C 109.5
H32A C32 H32B 109.5
H32A C32 H32C 109.5
H32B C32 H32C 109.5
C17 C16 H16 119.6
C15 C16 C17 120.8(4)
C15 C16 H16 119.6
C57 C56 C55 120.9(4)
C57 C56 H56 119.5
C55 C56 H56 119.5
C43 C44 H44 119.9
C45 C44 C43 120.1(4)
C45 C44 H44 119.9
C25 C33 H33 106.8
C34 C33 C25 113.8(4)
C34 C33 H33 106.8
C34 C33 C35 111.1(4)
C35 C33 C25 111.2(4)
C35 C33 H33 106.8
C42 C47 C48 121.2(4)
C46 C47 C42 119.0(4)
C46 C47 C48 119.7(4)
F3A C5 S1 112.3(4)
F3A C5 F1A 106.4(5)
F3A C5 F2A 107.9(5)
F1A C5 S1 110.9(4)
F2A C5 S1 112.7(4)
F2A C5 F1A 106.1(5)
F1 C5 S1A 113.3(11)
F1 C5 F2 107.7(16)
F1 C5 F3 135(2)
F2 C5 S1A 91.9(8)
F3 C5 S1A 98.1(14)
F3 C5 F2 102.4(17)
C46 C45 C44 120.8(4)
C46 C45 H45 119.6
C44 C45 H45 119.6
C30 C31 H31A 109.5
C30 C31 H31B 109.5
C30 C31 H31C 109.5
H31A C31 H31B 109.5
H31A C31 H31C 109.5
H31B C31 H31C 109.5
C28 C27 C26 120.3(4)
C28 C27 H27 119.9
C26 C27 H27 119.9
C16 C15 H15 120.0
C14 C15 C16 120.0(4)
C14 C15 H15 120.0
C55 C64 H64 108.2
C55 C64 C63 110.3(4)
C65 C64 C55 111.4(4)
C65 C64 H64 108.2
C65 C64 C63 110.3(4)
C63 C64 H64 108.2
C18 C19 H19A 109.5
C18 C19 H19B 109.5
C18 C19 H19C 109.5
H19A C19 H19B 109.5
H19A C19 H19C 109.5
H19B C19 H19C 109.5
C51 C52 H52A 109.5
C51 C52 H52B 109.5
C51 C52 H52C 109.5
H52A C52 H52B 109.5
H52A C52 H52C 109.5
H52B C52 H52C 109.5
C51 C53 H53A 109.5
C51 C53 H53B 109.5
C51 C53 H53C 109.5
H53A C53 H53B 109.5
H53A C53 H53C 109.5
H53B C53 H53C 109.5
C18 C20 H20A 109.5
C18 C20 H20B 109.5
C18 C20 H20C 109.5
H20A C20 H20B 109.5
H20A C20 H20C 109.5
H20B C20 H20C 109.5
C60 C61 H61A 109.5
C60 C61 H61B 109.5
C60 C61 H61C 109.5
H61A C61 H61B 109.5
H61A C61 H61C 109.5
H61B C61 H61C 109.5
C15 C14 H14 119.1
C15 C14 C13 121.7(4)
C13 C14 H14 119.1
C12 C13 C21 122.8(4)
C14 C13 C12 117.7(4)
C14 C13 C21 119.5(4)
Mn1 B1 H1B 124(3)
Mn1 B1 H1AA 53.7(19)
Mn1 B1 H1AB 50.8(15)
O3 B1 Mn1 123.2(4)
O3 B1 H1B 113(3)
O3 B1 H1AA 107.1(19)
O3 B1 H1AB 103.3(16)
H1B B1 H1AA 108(3)
H1B B1 H1AB 121(3)
H1AA B1 H1AB 104(2)
C60 C62 H62A 109.5
C60 C62 H62B 109.5
C60 C62 H62C 109.5
H62A C62 H62B 109.5
H62A C62 H62C 109.5
H62B C62 H62C 109.5
C64 C65 H65A 109.5
C64 C65 H65B 109.5
C64 C65 H65C 109.5
H65A C65 H65B 109.5
H65A C65 H65C 109.5
H65B C65 H65C 109.5
C33 C34 H34A 109.5
C33 C34 H34B 109.5
C33 C34 H34C 109.5
H34A C34 H34B 109.5
H34A C34 H34C 109.5
H34B C34 H34C 109.5
C47 C48 H48 112.2
C47 C48 H48A 106.3
C47 C48 C50A 96.2(9)
C49 C48 C47 110.6(4)
C49 C48 H48 112.2
C49 C48 H48A 106.3
C49 C48 C50A 112.5(9)
C50A C48 H48 112.2
C50 C48 C47 118.1(9)
C50 C48 H48A 106.3
C50 C48 C49 108.5(7)
H23A C23 H23B 109.5
H23A C23 H23C 109.5
H23B C23 H23C 109.5
C21 C23 H23A 109.5
C21 C23 H23B 109.5
C21 C23 H23C 109.5
C13 C21 C23 113.0(4)
C13 C21 H21 107.4
C13 C21 C22 110.8(5)
C23 C21 H21 107.4
C23 C21 C22 110.5(4)
C22 C21 H21 107.4
C48 C49 H49A 109.5
C48 C49 H49B 109.5
C48 C49 H49C 109.5
H49A C49 H49B 109.5
H49A C49 H49C 109.5
H49B C49 H49C 109.5
C33 C35 H35A 109.5
C33 C35 H35B 109.5
C33 C35 H35C 109.5
H35A C35 H35B 109.5
H35A C35 H35C 109.5
H35B C35 H35C 109.5
C21 C22 H22A 109.5
C21 C22 H22B 109.5
C21 C22 H22C 109.5
H22A C22 H22B 109.5
H22A C22 H22C 109.5
H22B C22 H22C 109.5
C64 C63 H63A 109.5
C64 C63 H63B 109.5
C64 C63 H63C 109.5
H63A C63 H63B 109.5
H63A C63 H63C 109.5
H63B C63 H63C 109.5
C48 C50A H50A 109.5
C48 C50A H50B 109.5
C48 C50A H50C 109.5
H50A C50A H50B 109.5
H50A C50A H50C 109.5
H50B C50A H50C 109.5
O4A S1A C5 98.9(10)
O3A S1A C5 94.2(10)
O3A S1A O4A 109.0(12)
O5A S1A C5 111.1(14)
O5A S1A O4A 124.7(17)
O5A S1A O3A 113.6(17)
B1A O3A S1A 127.1(19)
Mn1 B1A H1AA 55(2)
Mn1 B1A H1AB 52.7(18)
O3A B1A Mn1 127(2)
O3A B1A H1AA 96(3)
O3A B1A H1AB 98(3)
H1AA B1A H1AB 98(3)
C48 C50 H50D 109.5
C48 C50 H50E 109.5
C48 C50 H50F 109.5
H50D C50 H50E 109.5
H50D C50 H50F 109.5
H50E C50 H50F 109.5

loop_
_geom_bond_atom_site_label_1
_geom_bond_atom_site_label_2
_geom_bond_distance
Mn1 C2 1.913(4)
Mn1 C1 1.910(4)
Mn1 C4 1.816(4)
Mn1 C3 1.826(5)
Mn1 B1 2.141(7)
Mn1 B1A 2.08(3)
Mn1 H1AA 1.73(4)
Mn1 H1AB 1.66(3)
S1 O5 1.439(5)
S1 O3 1.529(4)
S1 O4 1.422(4)
S1 C5 1.813(5)
N1 C1 1.156(5)
N1 C6 1.405(5)
N2 C2 1.159(5)
N2 C36 1.406(5)
O2 C3 1.110(5)
O1 C4 1.147(5)
F3A C5 1.308(7)
F1A C5 1.360(6)
O3 B1 1.511(8)
F2A C5 1.344(7)
C24 C7 1.490(5)
C24 C29 1.399(6)
C24 C25 1.401(5)
C7 C6 1.406(5)
C7 C8 1.393(6)
C6 C11 1.390(5)
C18 H18 1.0000
C18 C17 1.527(6)
C18 C19 1.522(7)
C18 C20 1.527(6)
C36 C37 1.407(5)
C36 C41 1.397(5)
C29 C30 1.532(5)
C29 C28 1.399(6)
C60 H60 1.0000
C60 C59 1.513(6)
C60 C61 1.534(6)
C60 C62 1.533(6)
C38 H38 0.9500
C38 C37 1.389(6)
C38 C39 1.372(6)
C37 C54 1.497(5)
C30 H30 1.0000
C30 C32 1.519(6)
C30 C31 1.535(5)
C41 C42 1.509(6)
C41 C40 1.381(6)
C25 C26 1.395(6)
C25 C33 1.527(6)
C42 C43 1.396(6)
C42 C47 1.397(6)
C58 H58 0.9500
C58 C59 1.379(6)
C58 C57 1.386(6)
C59 C54 1.415(5)
C17 C12 1.398(6)
C17 C16 1.392(6)
C11 C10 1.387(6)
C11 C12 1.510(5)
C28 H28 0.9500
C28 C27 1.381(6)
C8 H8 0.9500
C8 C9 1.376(6)
C51 H51 1.0000
C51 C43 1.529(6)
C51 C52 1.521(5)
C51 C53 1.528(6)
C43 C44 1.394(6)
C10 H10 0.9500
C10 C9 1.399(5)
C40 H40 0.9500
C40 C39 1.391(6)
C26 H26 0.9500
C26 C27 1.388(6)
C9 H9 0.9500
C57 H57 0.9500
C57 C56 1.378(6)
C39 H39 0.9500
C55 C54 1.407(6)
C55 C56 1.396(6)
C55 C64 1.523(6)
C12 C13 1.410(6)
C46 H46 0.9500
C46 C47 1.386(6)
C46 C45 1.379(6)
C32 H32A 0.9800
C32 H32B 0.9800
C32 H32C 0.9800
C16 H16 0.9500
C16 C15 1.380(6)
C56 H56 0.9500
C44 H44 0.9500
C44 C45 1.379(6)
C33 H33 1.0000
C33 C34 1.507(6)
C33 C35 1.520(6)
C47 C48 1.536(6)
C5 S1A 2.115(13)
C5 F1 1.14(2)
C5 F2 1.526(18)
C5 F3 1.24(3)
C45 H45 0.9500
C31 H31A 0.9800
C31 H31B 0.9800
C31 H31C 0.9800
C27 H27 0.9500
C15 H15 0.9500
C15 C14 1.372(6)
C64 H64 1.0000
C64 C65 1.521(6)
C64 C63 1.536(8)
C19 H19A 0.9800
C19 H19B 0.9800
C19 H19C 0.9800
C52 H52A 0.9800
C52 H52B 0.9800
C52 H52C 0.9800
C53 H53A 0.9800
C53 H53B 0.9800
C53 H53C 0.9800
C20 H20A 0.9800
C20 H20B 0.9800
C20 H20C 0.9800
C61 H61A 0.9800
C61 H61B 0.9800
C61 H61C 0.9800
C14 H14 0.9500
C14 C13 1.391(6)
C13 C21 1.515(6)
B1 H1B 0.98(4)
B1 H1AA 1.27(4)
B1 H1AB 1.34(4)
C62 H62A 0.9800
C62 H62B 0.9800
C62 H62C 0.9800
C65 H65A 0.9800
C65 H65B 0.9800
C65 H65C 0.9800
C34 H34A 0.9800
C34 H34B 0.9800
C34 H34C 0.9800
C48 H48 1.0000
C48 H48A 1.0000
C48 C49 1.499(8)
C48 C50A 1.89(3)
C48 C50 1.406(14)
C23 H23A 0.9800
C23 H23B 0.9800
C23 H23C 0.9800
C23 C21 1.518(8)
C21 H21 1.0000
C21 C22 1.546(7)
C49 H49A 0.9800
C49 H49B 0.9800
C49 H49C 0.9800
C35 H35A 0.9800
C35 H35B 0.9800
C35 H35C 0.9800
C22 H22A 0.9800
C22 H22B 0.9800
C22 H22C 0.9800
C63 H63A 0.9800
C63 H63B 0.9800
C63 H63C 0.9800
C50A H50A 0.9800
C50A H50B 0.9800
C50A H50C 0.9800
S1A O4A 1.55(2)
S1A O3A 1.51(2)
S1A O5A 1.38(2)
O3A B1A 1.51(4)
B1A H1AA 1.37(5)
B1A H1AB 1.35(4)
C50 H50D 0.9800
C50 H50E 0.9800
C50 H50F 0.9800

loop_
_geom_torsion_atom_site_label_1
_geom_torsion_atom_site_label_2
_geom_torsion_atom_site_label_3
_geom_torsion_atom_site_label_4
_geom_torsion
O4_a S1_a O3_a B1_a -163.9(4)
O5 S1 O3 B1 -26.9(5)
C5 S1 O3 B1 85.9(4)
C29 C24 C7 C8 100.4(5)
C25 C24 C7 C8 -83.4(5)
C29 C24 C7 C6 -84.5(5)
C25 C24 C7 C6 91.7(5)
C8 C7 C6 C11 2.6(6)
C24 C7 C6 C11 -172.8(4)
C8 C7 C6 N1 -177.5(3)
C24 C7 C6 N1 7.0(5)
C25 C24 C29 C28 -1.1(6)
C7 C24 C29 C28 175.0(3)
C25 C24 C29 C30 177.0(4)
C7 C24 C29 C30 -6.9(5)
C39 C38 C37 C36 -0.4(6)
C39 C38 C37 C54 178.6(4)
C41 C36 C37 C38 3.1(6)
N2 C36 C37 C38 -175.4(3)
C41 C36 C37 C54 -175.9(4)
N2 C36 C37 C54 5.6(6)
C24 C29 C30 C32 136.6(4)
C28 C29 C30 C32 -45.3(5)
C24 C29 C30 C31 -98.6(4)
C28 C29 C30 C31 79.5(5)
N2 C36 C41 C40 174.8(4)
C37 C36 C41 C40 -3.7(6)
N2 C36 C41 C42 -8.5(6)
C37 C36 C41 C42 173.1(4)
C29 C24 C25 C26 2.6(5)
C7 C24 C25 C26 -173.6(4)
C29 C24 C25 C33 -175.0(4)
C7 C24 C25 C33 8.8(5)
C40 C41 C42 C43 90.0(5)
C36 C41 C42 C43 -86.6(5)
C40 C41 C42 C47 -90.0(6)
C36 C41 C42 C47 93.4(5)
C57 C58 C59 C54 0.3(6)
C57 C58 C59 C60 -179.9(4)
C62 C60 C59 C58 -56.4(5)
C61 C60 C59 C58 66.6(5)
C62 C60 C59 C54 123.4(4)
C61 C60 C59 C54 -113.6(4)
C19 C18 C17 C16 49.6(6)
C20 C18 C17 C16 -75.4(5)
C19 C18 C17 C12 -130.1(5)
C20 C18 C17 C12 104.9(5)
N1 C6 C11 C10 177.6(3)
C7 C6 C11 C10 -2.5(6)
N1 C6 C11 C12 -5.7(6)
C7 C6 C11 C12 174.1(4)
C24 C29 C28 C27 -0.9(6)
C30 C29 C28 C27 -179.1(4)
C6 C7 C8 C9 -0.9(6)
C24 C7 C8 C9 174.4(4)
C47 C42 C43 C44 -3.3(6)
C41 C42 C43 C44 176.6(4)
C47 C42 C43 C51 172.6(4)
C41 C42 C43 C51 -7.5(6)
C52 C51 C43 C44 -45.9(6)
C53 C51 C43 C44 79.1(5)
C52 C51 C43 C42 138.2(4)
C53 C51 C43 C42 -96.8(5)
C6 C11 C10 C9 0.8(6)
C12 C11 C10 C9 -176.0(4)
C36 C41 C40 C39 1.6(6)
C42 C41 C40 C39 -175.1(4)
C24 C25 C26 C27 -2.2(6)
C33 C25 C26 C27 175.6(4)
C7 C8 C9 C10 -0.7(6)
C11 C10 C9 C8 0.8(6)
C59 C58 C57 C56 -0.9(7)
C37 C38 C39 C40 -1.6(7)
C41 C40 C39 C38 0.9(7)
C16 C17 C12 C13 -3.9(7)
C18 C17 C12 C13 175.7(4)
C16 C17 C12 C11 173.7(4)
C18 C17 C12 C11 -6.7(7)
C10 C11 C12 C17 -84.8(5)
C6 C11 C12 C17 98.6(5)
C10 C11 C12 C13 92.9(5)
C6 C11 C12 C13 -83.8(5)
C56 C55 C54 C59 0.1(6)
C64 C55 C54 C59 178.8(4)
C56 C55 C54 C37 -179.0(4)
C64 C55 C54 C37 -0.2(6)
C58 C59 C54 C55 0.1(6)
C60 C59 C54 C55 -179.7(4)
C58 C59 C54 C37 179.1(4)
C60 C59 C54 C37 -0.7(6)
C38 C37 C54 C55 82.8(5)
C36 C37 C54 C55 -98.3(5)
C38 C37 C54 C59 -96.3(5)
C36 C37 C54 C59 82.7(5)
C12 C17 C16 C15 0.7(7)
C18 C17 C16 C15 -179.0(4)
C58 C57 C56 C55 1.0(7)
C54 C55 C56 C57 -0.6(7)
C64 C55 C56 C57 -179.4(4)
C42 C43 C44 C45 0.0(7)
C51 C43 C44 C45 -176.0(4)
C26 C25 C33 C34 52.9(5)
C24 C25 C33 C34 -129.4(5)
C26 C25 C33 C35 -73.4(5)
C24 C25 C33 C35 104.3(5)
C45 C46 C47 C42 -0.9(7)
C45 C46 C47 C48 175.7(5)
C43 C42 C47 C46 3.8(7)
C41 C42 C47 C46 -176.2(4)
C43 C42 C47 C48 -172.8(4)
C41 C42 C47 C48 7.2(7)
O4 S1 C5 F1 -78.6(14)
O5 S1 C5 F1 154.3(14)
O3 S1 C5 F1 34.8(14)
O4 S1 C5 F3 129.4(18)
O5 S1 C5 F3 2.3(18)
O3 S1 C5 F3 -117.2(18)
O4 S1 C5 F3A 84.3(5)
O5 S1 C5 F3A -42.8(5)
O3 S1 C5 F3A -162.3(4)
O4 S1 C5 F2A -37.8(5)
O5 S1 C5 F2A -165.0(5)
O3 S1 C5 F2A 75.6(5)
O4 S1 C5 F1A -156.7(4)
O5 S1 C5 F1A 76.2(5)
O3 S1 C5 F1A -43.3(5)
O4 S1 C5 F2 28.4(10)
O5 S1 C5 F2 -98.7(10)
O3 S1 C5 F2 141.8(9)
O4 S1 C5 S1A 142.2(11)
O5 S1 C5 S1A 15.1(10)
O3 S1 C5 S1A -104.4(11)
C47 C46 C45 C44 -2.4(7)
C43 C44 C45 C46 2.8(7)
C29 C28 C27 C26 1.4(6)
C25 C26 C27 C28 0.2(6)
C17 C16 C15 C14 2.1(8)
C56 C55 C64 C65 59.1(6)
C54 C55 C64 C65 -119.7(5)
C56 C55 C64 C63 -63.8(6)
C54 C55 C64 C63 117.5(5)
C16 C15 C14 C13 -1.8(8)
C15 C14 C13 C12 -1.4(7)
C15 C14 C13 C21 178.0(5)
C17 C12 C13 C14 4.2(7)
C11 C12 C13 C14 -173.4(4)
C17 C12 C13 C21 -175.1(5)
C11 C12 C13 C21 7.3(7)
S1 O3 B1 Mn1 -169.2(3)
C46 C47 C48 C50 59.1(10)
C42 C47 C48 C50 -124.3(9)
C46 C47 C48 C49 -66.8(7)
C42 C47 C48 C49 109.8(5)
C46 C47 C48 C50A 50.2(11)
C42 C47 C48 C50A -133.3(10)
C14 C13 C21 C23 61.4(6)
C12 C13 C21 C23 -119.2(5)
C14 C13 C21 C22 -63.2(6)
C12 C13 C21 C22 116.1(5)
O5A S1A O3A B1A 169(2)
O4A S1A O3A B1A 25(2)
C5 S1A O3A B1A -75(2)
S1A O3A B1A Mn1 -179.1(14)
